data_2232588
loop_
_publ_author_name
'Abbassi, Najat'
'Rakib, El Mostapha'
'Hannioui, Abdellah'
'Zouihri, Hafid'

_publ_section_title
;
 <i>N</i>-[7-Ethoxy-2-(prop-2-en-1-yl)-2<i>H</i>-indazol-6-yl]-4-methylbenzenesulfonamide
;
_journal_coeditor_code BT5700
_journal_issue 12
_journal_name_full 'Acta Crystallographica Section E'
_journal_page_first o3211
_journal_paper_doi 10.1107/S1600536811045855
_journal_volume 67
_journal_year 2011
_chemical_formula_iupac 'C19 H21 N3 O3 S'
_chemical_formula_moiety 'C19 H21 N3 O3 S'
_chemical_formula_sum 'C19 H21 N3 O3 S'
_chemical_formula_weight 371.45
_chemical_name_systematic
;
<i>N</i>-[7-Ethoxy-2-(prop-2-en-1-yl)-2<i>H</i>-indazol-6-yl]-4-
methylbenzenesulfonamide
;
_space_group_IT_number 14
_symmetry_cell_setting monoclinic
_symmetry_space_group_name_Hall '-P 2ybc'
_symmetry_space_group_name_H-M 'P 1 21/c 1'
_atom_sites_solution_hydrogens geom
_atom_sites_solution_primary direct
_atom_sites_solution_secondary difmap
_audit_creation_method SHELXL-97
_cell_angle_alpha 90.00
_cell_angle_beta 95.097(3)
_cell_angle_gamma 90.00
_cell_formula_units_Z 4
_cell_length_a 10.1459(7)
_cell_length_b 9.9506(7)
_cell_length_c 18.3720(13)
_cell_measurement_pressure 101
_cell_measurement_reflns_used 243
_cell_measurement_temperature 296(2)
_cell_measurement_theta_max 27.2
_cell_measurement_theta_min 2.3
_cell_volume 1847.5(2)
_computing_cell_refinement 'SAINT (Bruker, 2005)'
_computing_data_collection 'APEX2 (Bruker, 2005)'
_computing_data_reduction 'SAINT (Bruker, 2005)'
_computing_molecular_graphics 'PLATON (Spek, 2009)'
_computing_publication_material 'publCIF (Westrip, 2010)'
_computing_structure_refinement 'SHELXL97 (Sheldrick, 2008)'
_computing_structure_solution 'SHELXS97 (Sheldrick, 2008)'
_diffrn_ambient_temperature 296(2)
_diffrn_measured_fraction_theta_full 1.000
_diffrn_measured_fraction_theta_max 1.000
_diffrn_measurement_device_type 'Bruker APEXII CCD detector'
_diffrn_measurement_method '\w and \f'
_diffrn_radiation_monochromator graphite
_diffrn_radiation_source 'fine-focus sealed tube'
_diffrn_radiation_type MoK\a
_diffrn_radiation_wavelength 0.71073
_diffrn_reflns_av_R_equivalents 0.0308
_diffrn_reflns_av_sigmaI/netI 0.0203
_diffrn_reflns_limit_h_max 12
_diffrn_reflns_limit_h_min -12
_diffrn_reflns_limit_k_max 12
_diffrn_reflns_limit_k_min -12
_diffrn_reflns_limit_l_max 23
_diffrn_reflns_limit_l_min -22
_diffrn_reflns_number 20488
_diffrn_reflns_theta_full 27.00
_diffrn_reflns_theta_max 27.00
_diffrn_reflns_theta_min 2.02
_exptl_absorpt_coefficient_mu 0.199
_exptl_absorpt_correction_type none
_exptl_crystal_colour colourless
_exptl_crystal_density_diffrn 1.335
_exptl_crystal_density_method 'not measured'
_exptl_crystal_description prism
_exptl_crystal_F_000 784
_exptl_crystal_size_max 0.32
_exptl_crystal_size_mid 0.31
_exptl_crystal_size_min 0.24
_refine_diff_density_max 0.688
_refine_diff_density_min -0.392
_refine_ls_extinction_coef 0.0206(15)
_refine_ls_extinction_expression Fc^*^=kFc[1+0.001xFc^2^\l^3^/sin(2\q)]^-1/4^
_refine_ls_extinction_method 'SHELXL97 (Sheldrick, 2008)'
_refine_ls_goodness_of_fit_ref 1.060
_refine_ls_hydrogen_treatment constr
_refine_ls_matrix_type full
_refine_ls_number_parameters 238
_refine_ls_number_reflns 4034
_refine_ls_number_restraints 1
_refine_ls_restrained_S_all 1.060
_refine_ls_R_factor_all 0.0391
_refine_ls_R_factor_gt 0.0358
_refine_ls_shift/su_max 0.001
_refine_ls_shift/su_mean 0.000
_refine_ls_structure_factor_coef Fsqd
_refine_ls_weighting_details 'calc w=1/[\s^2^(Fo^2^)+(0.0522P)^2^+0.8814P] where P=(Fo^2^+2Fc^2^)/3'
_refine_ls_weighting_scheme calc
_refine_ls_wR_factor_gt 0.0979
_refine_ls_wR_factor_ref 0.1001
_reflns_number_gt 3693
_reflns_number_total 4034
_reflns_threshold_expression I>2\s(I)
_cod_data_source_file bt5700.cif
_cod_data_source_block I
_cod_original_sg_symbol_H-M 'P 21/c'
_cod_database_code 2232588
_cod_database_fobs_code 2232588

loop_
_symmetry_equiv_pos_as_xyz
'x, y, z'
'-x, y+1/2, -z+1/2'
'-x, -y, -z'
'x, -y-1/2, z-1/2'

loop_
_atom_site_type_symbol
_atom_site_label
_atom_site_fract_x
_atom_site_fract_y
_atom_site_fract_z
_atom_site_U_iso_or_equiv
_atom_site_adp_type
_atom_site_calc_flag
_atom_site_refinement_flags
_atom_site_occupancy
_atom_site_symmetry_multiplicity
C C1 0.76485(15) 0.66788(16) 0.17902(8) 0.0312(3) Uani d . 1 1
C C10 0.93118(13) 0.91852(15) -0.08185(7) 0.0252(3) Uani d . 1 1
C C11 0.79381(13) 0.94222(14) -0.07596(7) 0.0216(3) Uani d . 1 1
C C12 0.71089(12) 0.83505(13) -0.05612(7) 0.0207(3) Uani d . 1 1
C C13 0.98070(14) 1.04447(16) -0.09800(8) 0.0296(3) Uani d . 1 1
C C14 0.5674(2) 0.8996(2) 0.29302(10) 0.0556(6) Uani d . 1 1
C C15 0.50380(15) 0.94048(18) -0.09413(10) 0.0373(4) Uani d . 1 1
C C16 0.36049(15) 0.90887(17) -0.09383(10) 0.0354(4) Uani d . 1 1
C C17 0.88027(17) 1.27272(16) -0.11789(10) 0.0375(4) Uani d . 1 1
C C18 0.86633(18) 1.2985(2) -0.19860(12) 0.0523(5) Uani d . 1 1
C C19 0.8539(2) 1.2068(3) -0.24945(12) 0.0708(7) Uani d . 1 1
C C2 0.73094(17) 0.75204(19) 0.23458(9) 0.0389(4) Uani d . 1 1
C C3 0.60421(17) 0.80532(16) 0.23408(8) 0.0335(3) Uani d . 1 1
C C4 0.51129(15) 0.77163(14) 0.17715(8) 0.0283(3) Uani d . 1 1
C C5 0.54257(13) 0.68865(14) 0.12097(8) 0.0244(3) Uani d . 1 1
C C6 0.67012(13) 0.63684(13) 0.12255(7) 0.0211(3) Uani d . 1 1
C C7 0.76898(13) 0.71167(13) -0.04258(7) 0.0208(3) Uani d . 1 1
C C8 0.90547(13) 0.68843(14) -0.05067(8) 0.0256(3) Uani d . 1 1
C C9 0.98638(14) 0.78904(15) -0.06954(8) 0.0284(3) Uani d . 1 1
H H1 0.8499 0.6328 0.1797 0.037 Uiso calc R 1 1
H H13 1.0678 1.0651 -0.1057 0.036 Uiso calc R 1 1
H H14A 0.5216 0.9759 0.2711 0.083 Uiso calc R 1 1
H H14B 0.6461 0.9291 0.3214 0.083 Uiso calc R 1 1
H H14C 0.5109 0.8538 0.3242 0.083 Uiso calc R 1 1
H H15A 0.5298 0.9353 -0.1436 0.045 Uiso calc R 1 1
H H15B 0.5208 1.0310 -0.0761 0.045 Uiso calc R 1 1
H H16A 0.3429 0.8224 -0.1158 0.053 Uiso calc R 1 1
H H16B 0.3094 0.9761 -0.1211 0.053 Uiso calc R 1 1
H H16C 0.3368 0.9077 -0.0444 0.053 Uiso calc R 1 1
H H17A 0.9628 1.3116 -0.0969 0.045 Uiso calc R 1 1
H H17B 0.8085 1.3171 -0.0958 0.045 Uiso calc R 1 1
H H18 0.8666 1.3877 -0.2137 0.063 Uiso calc R 1 1
H H19A 0.8532 1.1163 -0.2367 0.085 Uiso calc R 1 1
H H19B 0.8458 1.2318 -0.2984 0.085 Uiso calc R 1 1
H H1N 0.6049 0.6137 -0.0394 0.026 Uiso d RD 1 1
H H2 0.7940 0.7731 0.2728 0.047 Uiso calc R 1 1
H H4 0.4259 0.8057 0.1768 0.034 Uiso calc R 1 1
H H5 0.4795 0.6678 0.0828 0.029 Uiso calc R 1 1
H H8 0.9400 0.6025 -0.0429 0.031 Uiso calc R 1 1
H H9 1.0756 0.7732 -0.0742 0.034 Uiso calc R 1 1
N N1 0.68677(11) 0.60110(11) -0.02548(6) 0.0216(2) Uani d D 1 1
N N2 0.76199(11) 1.07276(12) -0.08760(7) 0.0254(3) Uani d . 1 1
N N3 0.87862(12) 1.13021(12) -0.10026(7) 0.0275(3) Uani d . 1 1
O O1 0.57901(9) 0.84573(10) -0.04824(5) 0.0253(2) Uani d . 1 1
O O2 0.84526(10) 0.49024(11) 0.06679(6) 0.0292(2) Uani d . 1 1
O O3 0.61092(10) 0.41953(10) 0.04911(6) 0.0286(2) Uani d . 1 1
S S1 0.70831(3) 0.52451(3) 0.053468(17) 0.02072(11) Uani d . 1 1

loop_
_atom_site_aniso_label
_atom_site_aniso_U_11
_atom_site_aniso_U_22
_atom_site_aniso_U_33
_atom_site_aniso_U_12
_atom_site_aniso_U_13
_atom_site_aniso_U_23
C1 0.0241(7) 0.0381(8) 0.0310(7) 0.0053(6) -0.0010(6) -0.0003(6)
C10 0.0198(6) 0.0297(7) 0.0264(6) -0.0003(5) 0.0042(5) 0.0030(5)
C11 0.0198(6) 0.0234(6) 0.0218(6) 0.0011(5) 0.0027(5) 0.0019(5)
C12 0.0169(6) 0.0233(6) 0.0221(6) 0.0018(5) 0.0038(5) 0.0004(5)
C13 0.0210(7) 0.0338(8) 0.0343(7) -0.0038(6) 0.0038(5) 0.0060(6)
C14 0.0765(14) 0.0595(12) 0.0305(8) 0.0257(11) 0.0018(9) -0.0124(8)
C15 0.0246(7) 0.0411(9) 0.0460(9) 0.0066(6) 0.0024(6) 0.0175(7)
C16 0.0217(7) 0.0376(8) 0.0463(9) 0.0036(6) -0.0010(6) 0.0049(7)
C17 0.0338(8) 0.0267(8) 0.0519(10) -0.0066(6) 0.0024(7) 0.0104(7)
C18 0.0383(10) 0.0547(12) 0.0637(13) -0.0004(8) 0.0034(9) 0.0353(10)
C19 0.0733(16) 0.099(2) 0.0401(11) 0.0078(14) 0.0022(10) 0.0231(12)
C2 0.0410(9) 0.0466(10) 0.0272(7) 0.0060(7) -0.0072(6) -0.0061(7)
C3 0.0465(9) 0.0310(8) 0.0236(7) 0.0083(7) 0.0064(6) 0.0012(6)
C4 0.0294(7) 0.0253(7) 0.0312(7) 0.0078(6) 0.0079(6) 0.0042(6)
C5 0.0220(6) 0.0225(6) 0.0284(7) 0.0020(5) 0.0016(5) 0.0012(5)
C6 0.0222(6) 0.0191(6) 0.0225(6) 0.0017(5) 0.0044(5) 0.0023(5)
C7 0.0204(6) 0.0214(6) 0.0210(6) 0.0013(5) 0.0044(5) 0.0006(5)
C8 0.0223(7) 0.0264(7) 0.0287(7) 0.0071(5) 0.0064(5) 0.0026(5)
C9 0.0189(6) 0.0338(8) 0.0333(7) 0.0045(5) 0.0071(5) 0.0046(6)
N1 0.0201(5) 0.0204(5) 0.0242(5) 0.0014(4) 0.0022(4) 0.0021(4)
N2 0.0225(6) 0.0233(6) 0.0306(6) -0.0027(4) 0.0036(4) 0.0047(5)
N3 0.0249(6) 0.0261(6) 0.0317(6) -0.0052(5) 0.0024(5) 0.0063(5)
O1 0.0169(5) 0.0249(5) 0.0346(5) 0.0035(4) 0.0052(4) 0.0079(4)
O2 0.0237(5) 0.0299(5) 0.0345(5) 0.0111(4) 0.0053(4) 0.0055(4)
O3 0.0317(5) 0.0183(5) 0.0362(5) -0.0026(4) 0.0045(4) 0.0027(4)
S1 0.02049(18) 0.01647(17) 0.02557(18) 0.00367(11) 0.00417(12) 0.00238(11)

loop_
_atom_type_symbol
_atom_type_description
_atom_type_scat_dispersion_real
_atom_type_scat_dispersion_imag
_atom_type_scat_source
C C 0.0033 0.0016 'International Tables Vol C Tables 4.2.6.8 and 6.1.1.4'
H H 0.0000 0.0000 'International Tables Vol C Tables 4.2.6.8 and 6.1.1.4'
N N 0.0061 0.0033 'International Tables Vol C Tables 4.2.6.8 and 6.1.1.4'
O O 0.0106 0.0060 'International Tables Vol C Tables 4.2.6.8 and 6.1.1.4'
S S 0.1246 0.1234 'International Tables Vol C Tables 4.2.6.8 and 6.1.1.4'

loop_
_geom_angle_atom_site_label_1
_geom_angle_atom_site_label_2
_geom_angle_atom_site_label_3
_geom_angle
C2 C1 H1 120.5
C6 C1 H1 120.5
C6 C1 C2 119.01(14)
C9 C10 C11 120.91(13)
C13 C10 C11 103.93(12)
C13 C10 C9 135.12(13)
C12 C11 C10 119.89(12)
N2 C11 C10 111.60(12)
N2 C11 C12 128.43(12)
C7 C12 C11 117.44(12)
O1 C12 C11 125.18(12)
O1 C12 C7 117.36(12)
C10 C13 H13 126.6
N3 C13 H13 126.6
N3 C13 C10 106.70(12)
H14B C14 H14C 109.5
H14A C14 H14C 109.5
C3 C14 H14C 109.5
H14A C14 H14B 109.5
C3 C14 H14B 109.5
C3 C14 H14A 109.5
H15A C15 H15B 108.3
C16 C15 H15B 109.9
O1 C15 H15B 109.9
C16 C15 H15A 109.9
O1 C15 H15A 109.9
O1 C15 C16 109.09(13)
H16B C16 H16C 109.5
H16A C16 H16C 109.5
C15 C16 H16C 109.5
H16A C16 H16B 109.5
C15 C16 H16B 109.5
C15 C16 H16A 109.5
H17A C17 H17B 107.8
C18 C17 H17B 109.1
N3 C17 H17B 109.1
C18 C17 H17A 109.1
N3 C17 H17A 109.1
N3 C17 C18 112.65(15)
C17 C18 H18 117.2
C19 C18 H18 117.2
C19 C18 C17 125.68(19)
H19A C19 H19B 120.0
C18 C19 H19B 120.0
C18 C19 H19A 120.0
C3 C2 H2 119.5
C1 C2 H2 119.5
C1 C2 C3 121.00(14)
C2 C3 C14 121.45(16)
C4 C3 C14 119.87(15)
C4 C3 C2 118.67(14)
C3 C4 H4 119.2
C5 C4 H4 119.2
C5 C4 C3 121.52(13)
C6 C5 H5 120.6
C4 C5 H5 120.6
C4 C5 C6 118.77(13)
C5 C6 S1 118.97(10)
C1 C6 S1 119.95(11)
C1 C6 C5 121.02(13)
C8 C7 N1 119.24(12)
C12 C7 N1 118.49(11)
C12 C7 C8 122.08(12)
C7 C8 H8 119.3
C9 C8 H8 119.3
C9 C8 C7 121.45(13)
C10 C9 H9 120.9
C8 C9 H9 120.9
C8 C9 C10 118.16(12)
S1 N1 H1N 112.5
C7 N1 H1N 112.9
C7 N1 S1 121.19(9)
C11 N2 N3 103.48(11)
N2 N3 C17 118.53(12)
C13 N3 C17 127.12(13)
C13 N3 N2 114.27(12)
C12 O1 C15 117.63(11)
N1 S1 C6 108.84(6)
O3 S1 C6 107.93(6)
O2 S1 C6 107.50(6)
O3 S1 N1 104.63(6)
O2 S1 N1 108.30(6)
O2 S1 O3 119.30(6)

loop_
_geom_bond_atom_site_label_1
_geom_bond_atom_site_label_2
_geom_bond_distance
C1 H1 0.9300
C1 C2 1.387(2)
C10 C9 1.415(2)
C10 C13 1.392(2)
C11 C10 1.4271(18)
C11 C12 1.4257(18)
C11 N2 1.3509(18)
C12 O1 1.3626(15)
C13 H13 0.9300
C13 N3 1.340(2)
C14 H14C 0.9600
C14 H14B 0.9600
C14 H14A 0.9600
C15 H15B 0.9700
C15 H15A 0.9700
C15 C16 1.488(2)
C15 O1 1.4380(17)
C16 H16C 0.9600
C16 H16B 0.9600
C16 H16A 0.9600
C17 H17B 0.9700
C17 H17A 0.9700
C17 C18 1.499(3)
C17 N3 1.4549(19)
C18 H18 0.9300
C19 H19B 0.9300
C19 H19A 0.9300
C19 C18 1.304(4)
C2 H2 0.9300
C3 C14 1.505(2)
C3 C2 1.390(2)
C4 H4 0.9300
C4 C3 1.386(2)
C5 H5 0.9300
C5 C4 1.381(2)
C6 C5 1.3910(18)
C6 C1 1.385(2)
C7 N1 1.4323(17)
C7 C8 1.4247(18)
C7 C12 1.3749(18)
C8 H8 0.9300
C8 C9 1.359(2)
C9 H9 0.9300
N1 H1N 0.8562
N2 N3 1.3528(16)
S1 C6 1.7600(13)
S1 N1 1.6358(11)
S1 O3 1.4352(10)
S1 O2 1.4305(10)

loop_
_geom_hbond_atom_site_label_D
_geom_hbond_atom_site_label_H
_geom_hbond_atom_site_label_A
_geom_hbond_site_symmetry_A
_geom_hbond_distance_DH
_geom_hbond_distance_HA
_geom_hbond_distance_DA
_geom_hbond_angle_DHA
_geom_hbond_publ_flag
N1 H1N O3 3_665 0.8600 2.2100 3.0199(15) 159.00 yes
C8 H8 O2 3_765 0.9300 2.4400 3.1270(17) 131.00 yes

loop_
_cod_related_entry_id
_cod_related_entry_database
_cod_related_entry_code
1 ChemSpider 28649332
